data_7123589
loop_
_publ_author_name
'Shi, Min'
'Liu, Ruixing'
'Wei, Yin'

_publ_section_title
;
 Rhodium(III)-catalyzed tunable coupling reaction of indole derivatives
 with alkylidenecyclopropanes via C&#x2212;H activation
;
_journal_name_full 'Chemical Communications'
_journal_paper_doi 10.1039/C9CC03134K
_journal_year 2019
_chemical_formula_sum 'C28 H20 N4 O2'
_chemical_formula_weight 444.48
_space_group_crystal_system triclinic
_space_group_IT_number 2
_space_group_name_Hall '-P 1'
_space_group_name_H-M_alt 'P -1'
_symmetry_space_group_name_Hall '-P 1'
_symmetry_space_group_name_H-M 'P -1'
_atom_sites_solution_hydrogens mixed
_audit_creation_method SHELXL-2013
_audit_update_record
;
2018-11-12 deposited with the CCDC.    2019-06-04 downloaded from the CCDC.
;
_cell_angle_alpha 86.602(2)
_cell_angle_beta 78.708(2)
_cell_angle_gamma 75.444(2)
_cell_formula_units_Z 2
_cell_length_a 7.8352(4)
_cell_length_b 11.9524(7)
_cell_length_c 12.5240(7)
_cell_measurement_reflns_used 7360
_cell_measurement_temperature 296(2)
_cell_measurement_theta_max 54.857
_cell_measurement_theta_min 4.812
_cell_volume 1113.18(11)
_computing_cell_refinement 'Bruker SAINT'
_computing_data_collection 'Bruker APEX2'
_computing_data_reduction 'Bruker SAINT'
_computing_molecular_graphics 'Bruker SHELXTL'
_computing_publication_material 'Bruker SHELXTL'
_computing_structure_refinement 'SHELXL-2013 (Sheldrick, 2013)'
_computing_structure_solution 'SHELXS-97 (Sheldrick 2008)'
_diffrn_ambient_temperature 296(2)
_diffrn_measured_fraction_theta_full 0.993
_diffrn_measured_fraction_theta_max 0.992
_diffrn_measurement_device_type 'Bruker APEX-II CCD'
_diffrn_measurement_method '\f and \w scans'
_diffrn_radiation_type MoK\a
_diffrn_radiation_wavelength 0.71073
_diffrn_reflns_av_R_equivalents 0.0313
_diffrn_reflns_av_unetI/netI 0.0283
_diffrn_reflns_Laue_measured_fraction_full 0.993
_diffrn_reflns_Laue_measured_fraction_max 0.992
_diffrn_reflns_limit_h_max 9
_diffrn_reflns_limit_h_min -9
_diffrn_reflns_limit_k_max 14
_diffrn_reflns_limit_k_min -14
_diffrn_reflns_limit_l_max 15
_diffrn_reflns_limit_l_min -15
_diffrn_reflns_number 16251
_diffrn_reflns_point_group_measured_fraction_full 0.993
_diffrn_reflns_point_group_measured_fraction_max 0.992
_diffrn_reflns_theta_full 25.242
_diffrn_reflns_theta_max 26.000
_diffrn_reflns_theta_min 2.734
_exptl_absorpt_coefficient_mu 0.086
_exptl_absorpt_correction_T_max 0.7456
_exptl_absorpt_correction_T_min 0.6742
_exptl_absorpt_correction_type multi-scan
_exptl_absorpt_process_details sadabs
_exptl_crystal_colour colorless
_exptl_crystal_density_diffrn 1.326
_exptl_crystal_description prismatic
_exptl_crystal_F_000 464
_exptl_crystal_size_max 0.180
_exptl_crystal_size_mid 0.150
_exptl_crystal_size_min 0.120
_refine_diff_density_max 0.136
_refine_diff_density_min -0.133
_refine_diff_density_rms 0.027
_refine_ls_extinction_coef 0.061(10)
_refine_ls_extinction_expression Fc^*^=kFc[1+0.001xFc^2^\l^3^/sin(2\q)]^-1/4^
_refine_ls_extinction_method SHELXL
_refine_ls_goodness_of_fit_ref 1.020
_refine_ls_hydrogen_treatment mixed
_refine_ls_matrix_type full
_refine_ls_number_parameters 316
_refine_ls_number_reflns 4350
_refine_ls_number_restraints 0
_refine_ls_restrained_S_all 1.020
_refine_ls_R_factor_all 0.0536
_refine_ls_R_factor_gt 0.0414
_refine_ls_shift/su_max 0.000
_refine_ls_shift/su_mean 0.000
_refine_ls_structure_factor_coef Fsqd
_refine_ls_weighting_details 'w=1/[\s^2^(Fo^2^)+(0.0521P)^2^+0.2226P] where P=(Fo^2^+2Fc^2^)/3'
_refine_ls_weighting_scheme calc
_refine_ls_wR_factor_gt 0.1021
_refine_ls_wR_factor_ref 0.1125
_reflns_Friedel_coverage 0.000
_reflns_number_gt 3545
_reflns_number_total 4350
_reflns_threshold_expression 'I > 2\s(I)'
_cod_data_source_file c9cc03134k2.cif
_cod_data_source_block mo_d8v18921_0m
_cod_database_code 7123589
_shelx_space_group_comment
; 
The symmetry employed for this shelxl refinement is uniquely defined 
by the following loop, which should always be used as a source of 
symmetry information in preference to the above space-group names. 
They are only intended as comments. 
;
_shelx_estimated_absorpt_t_min 0.985
_shelx_estimated_absorpt_t_max 0.990
_shelxl_version_number 2013-4

loop_
_space_group_symop_operation_xyz
'x, y, z'
'-x, -y, -z'

loop_
_atom_site_label
_atom_site_type_symbol
_atom_site_fract_x
_atom_site_fract_y
_atom_site_fract_z
_atom_site_U_iso_or_equiv
_atom_site_adp_type
_atom_site_occupancy
_atom_site_site_symmetry_order
_atom_site_calc_flag
_atom_site_refinement_flags_posn
_atom_site_refinement_flags_adp
O1 O 0.2991(2) -0.03160(11) 0.99897(11) 0.0796(4) Uani 1 1 d . .
O2 O 0.1519(2) -0.11266(11) 0.91279(13) 0.0863(5) Uani 1 1 d . .
N1 N 0.42201(18) 0.32443(11) 0.94202(10) 0.0542(3) Uani 1 1 d . .
N2 N 0.49040(16) 0.44966(11) 0.79380(10) 0.0473(3) Uani 1 1 d . .
N3 N 0.24817(15) 0.36681(10) 0.80747(9) 0.0412(3) Uani 1 1 d . .
N4 N 0.2086(2) -0.03006(12) 0.92981(13) 0.0602(4) Uani 1 1 d . .
C1 C 0.5709(2) 0.33132(15) 0.97546(15) 0.0620(5) Uani 1 1 d . .
H1 H 0.5993 0.2903 1.0377 0.074 Uiso 1 1 calc R U
C2 C 0.6831(2) 0.39608(15) 0.92209(15) 0.0602(4) Uani 1 1 d . .
H2 H 0.7871 0.3991 0.9458 0.072 Uiso 1 1 calc R U
C3 C 0.6347(2) 0.45584(14) 0.83243(14) 0.0554(4) Uani 1 1 d . .
H3 H 0.7056 0.5033 0.7963 0.066 Uiso 1 1 calc R U
C4 C 0.39445(18) 0.38211(11) 0.85055(11) 0.0395(3) Uani 1 1 d . .
C5 C 0.17202(18) 0.43548(12) 0.72528(11) 0.0427(3) Uani 1 1 d . .
C6 C 0.0744(2) 0.37685(13) 0.68269(12) 0.0489(4) Uani 1 1 d . .
H6 H 0.0101 0.4037 0.6274 0.059 Uiso 1 1 calc R U
C7 C 0.08603(19) 0.26768(13) 0.73622(12) 0.0460(3) Uani 1 1 d . .
C8 C 0.19454(18) 0.26243(12) 0.81454(11) 0.0409(3) Uani 1 1 d . .
C9 C 0.23772(19) 0.16489(12) 0.87904(12) 0.0452(3) Uani 1 1 d . .
H9 H 0.3112 0.1606 0.9299 0.054 Uiso 1 1 calc R U
C10 C 0.1653(2) 0.07483(13) 0.86334(12) 0.0493(4) Uani 1 1 d . .
C11 C 0.0538(2) 0.07770(15) 0.78932(14) 0.0584(4) Uani 1 1 d . .
H11 H 0.0064 0.0149 0.7833 0.070 Uiso 1 1 calc R U
C12 C 0.0142(2) 0.17399(15) 0.72512(14) 0.0579(4) Uani 1 1 d . .
H12 H -0.0597 0.1770 0.6747 0.069 Uiso 1 1 calc R U
C13 C 0.18898(19) 0.55434(12) 0.69795(11) 0.0437(3) Uani 1 1 d . .
C14 C 0.1469(2) 0.63666(13) 0.78735(12) 0.0497(4) Uani 1 1 d . .
H14 H 0.2084 0.6947 0.7796 0.060 Uiso 1 1 calc R U
C15 C 0.0292(3) 0.63466(18) 0.87731(15) 0.0634(5) Uani 1 1 d . .
C16 C 0.2343(2) 0.58177(12) 0.59216(12) 0.0475(4) Uani 1 1 d . .
H16 H 0.2591 0.5210 0.5439 0.057 Uiso 1 1 calc R U
C17 C 0.25033(19) 0.69319(12) 0.54202(11) 0.0443(3) Uani 1 1 d . .
C18 C 0.1549(2) 0.80052(13) 0.58624(12) 0.0508(4) Uani 1 1 d . .
H18 H 0.0720 0.8037 0.6509 0.061 Uiso 1 1 calc R U
C19 C 0.1815(2) 0.90143(13) 0.53559(12) 0.0489(4) Uani 1 1 d . .
H19 H 0.1183 0.9715 0.5681 0.059 Uiso 1 1 calc R U
C20 C 0.30029(18) 0.90224(13) 0.43702(11) 0.0438(3) Uani 1 1 d . .
C21 C 0.3915(2) 0.79535(13) 0.39160(12) 0.0500(4) Uani 1 1 d . .
H21 H 0.4708 0.7925 0.3254 0.060 Uiso 1 1 calc R U
C22 C 0.3670(2) 0.69403(13) 0.44225(12) 0.0498(4) Uani 1 1 d . .
H22 H 0.4296 0.6241 0.4093 0.060 Uiso 1 1 calc R U
C23 C 0.32260(19) 1.01209(13) 0.38183(12) 0.0482(4) Uani 1 1 d . .
C24 C 0.3238(2) 1.10644(15) 0.44118(15) 0.0620(4) Uani 1 1 d . .
H24 H 0.3113 1.1004 0.5165 0.074 Uiso 1 1 calc R U
C25 C 0.3432(3) 1.20896(17) 0.3897(2) 0.0804(6) Uani 1 1 d . .
H25 H 0.3447 1.2713 0.4302 0.096 Uiso 1 1 calc R U
C26 C 0.3604(3) 1.2188(2) 0.2781(2) 0.0880(7) Uani 1 1 d . .
H26 H 0.3739 1.2879 0.2433 0.106 Uiso 1 1 calc R U
C27 C 0.3577(3) 1.12732(19) 0.21816(17) 0.0783(6) Uani 1 1 d . .
H27 H 0.3672 1.1348 0.1430 0.094 Uiso 1 1 calc R U
C28 C 0.3409(2) 1.02421(15) 0.26894(13) 0.0596(4) Uani 1 1 d . .
H28 H 0.3419 0.9619 0.2275 0.071 Uiso 1 1 calc R U
H15A H 0.002(2) 0.6927(16) 0.9343(15) 0.071(5) Uiso 1 1 d . .
H15B H -0.036(3) 0.5737(18) 0.8906(15) 0.076(6) Uiso 1 1 d . .

loop_
_atom_site_aniso_label
_atom_site_aniso_U_11
_atom_site_aniso_U_22
_atom_site_aniso_U_33
_atom_site_aniso_U_23
_atom_site_aniso_U_13
_atom_site_aniso_U_12
O1 0.1076(11) 0.0593(8) 0.0810(9) 0.0160(7) -0.0322(8) -0.0301(7)
O2 0.1018(10) 0.0476(7) 0.1207(12) 0.0071(7) -0.0271(9) -0.0359(7)
N1 0.0684(8) 0.0498(7) 0.0526(8) 0.0086(6) -0.0253(6) -0.0210(6)
N2 0.0458(7) 0.0486(7) 0.0484(7) 0.0008(6) -0.0090(5) -0.0133(5)
N3 0.0467(6) 0.0377(6) 0.0414(6) -0.0001(5) -0.0124(5) -0.0115(5)
N4 0.0651(9) 0.0442(8) 0.0700(9) 0.0005(7) -0.0022(7) -0.0195(6)
C1 0.0764(11) 0.0535(10) 0.0648(10) 0.0067(8) -0.0387(9) -0.0140(8)
C2 0.0515(9) 0.0607(10) 0.0735(11) -0.0017(9) -0.0265(8) -0.0113(8)
C3 0.0460(8) 0.0580(10) 0.0650(10) -0.0018(8) -0.0107(7) -0.0175(7)
C4 0.0447(7) 0.0333(7) 0.0403(7) -0.0040(6) -0.0094(6) -0.0074(6)
C5 0.0439(7) 0.0420(8) 0.0405(7) -0.0013(6) -0.0093(6) -0.0061(6)
C6 0.0488(8) 0.0518(9) 0.0481(8) -0.0016(7) -0.0168(7) -0.0100(7)
C7 0.0422(7) 0.0490(8) 0.0476(8) -0.0074(6) -0.0074(6) -0.0118(6)
C8 0.0405(7) 0.0399(7) 0.0408(7) -0.0058(6) -0.0021(6) -0.0105(6)
C9 0.0467(8) 0.0440(8) 0.0453(8) -0.0029(6) -0.0056(6) -0.0137(6)
C10 0.0516(8) 0.0425(8) 0.0512(9) -0.0040(7) 0.0008(7) -0.0140(6)
C11 0.0597(9) 0.0511(9) 0.0695(11) -0.0100(8) -0.0068(8) -0.0248(8)
C12 0.0560(9) 0.0600(10) 0.0653(10) -0.0080(8) -0.0177(8) -0.0217(8)
C13 0.0446(7) 0.0405(8) 0.0455(8) 0.0007(6) -0.0139(6) -0.0056(6)
C14 0.0601(9) 0.0412(8) 0.0479(9) 0.0015(6) -0.0173(7) -0.0075(7)
C15 0.0689(11) 0.0619(11) 0.0538(10) -0.0092(9) -0.0099(9) -0.0050(9)
C16 0.0523(8) 0.0417(8) 0.0466(8) -0.0020(6) -0.0140(7) -0.0040(6)
C17 0.0454(7) 0.0439(8) 0.0417(8) 0.0019(6) -0.0128(6) -0.0046(6)
C18 0.0503(8) 0.0502(9) 0.0424(8) 0.0036(7) -0.0009(6) -0.0017(7)
C19 0.0520(8) 0.0438(8) 0.0445(8) -0.0013(6) -0.0069(7) -0.0014(6)
C20 0.0405(7) 0.0494(8) 0.0422(8) 0.0016(6) -0.0131(6) -0.0088(6)
C21 0.0470(8) 0.0549(9) 0.0418(8) 0.0007(7) -0.0024(6) -0.0061(7)
C22 0.0524(8) 0.0473(8) 0.0438(8) -0.0045(6) -0.0076(7) -0.0012(7)
C23 0.0400(7) 0.0520(9) 0.0529(9) 0.0062(7) -0.0120(6) -0.0112(6)
C24 0.0669(10) 0.0587(10) 0.0674(11) 0.0070(8) -0.0237(9) -0.0216(8)
C25 0.0891(14) 0.0591(12) 0.1037(17) 0.0085(11) -0.0309(12) -0.0302(10)
C26 0.0962(16) 0.0686(14) 0.1014(17) 0.0330(13) -0.0198(13) -0.0308(12)
C27 0.0831(13) 0.0806(14) 0.0667(12) 0.0233(11) -0.0093(10) -0.0209(11)
C28 0.0586(9) 0.0643(11) 0.0528(9) 0.0094(8) -0.0076(7) -0.0140(8)

loop_
_atom_type_symbol
_atom_type_description
_atom_type_scat_dispersion_real
_atom_type_scat_dispersion_imag
_atom_type_scat_source
C C 0.0033 0.0016 'International Tables Vol C Tables 4.2.6.8 and 6.1.1.4'
H H 0.0000 0.0000 'International Tables Vol C Tables 4.2.6.8 and 6.1.1.4'
N N 0.0061 0.0033 'International Tables Vol C Tables 4.2.6.8 and 6.1.1.4'
O O 0.0106 0.0060 'International Tables Vol C Tables 4.2.6.8 and 6.1.1.4'

loop_
_geom_angle_atom_site_label_1
_geom_angle_atom_site_label_2
_geom_angle_atom_site_label_3
_geom_angle
C4 N1 C1 114.83(14)
C4 N2 C3 114.91(13)
C8 N3 C5 107.91(11)
C8 N3 C4 123.76(11)
C5 N3 C4 125.61(11)
O1 N4 O2 122.90(15)
O1 N4 C10 119.02(14)
O2 N4 C10 118.09(16)
N1 C1 C2 122.80(15)
N1 C1 H1 118.6
C2 C1 H1 118.6
C3 C2 C1 116.51(15)
C3 C2 H2 121.7
C1 C2 H2 121.7
N2 C3 C2 123.17(15)
N2 C3 H3 118.4
C2 C3 H3 118.4
N2 C4 N1 127.63(13)
N2 C4 N3 116.40(12)
N1 C4 N3 115.95(12)
C6 C5 N3 108.68(12)
C6 C5 C13 127.11(13)
N3 C5 C13 124.08(12)
C5 C6 C7 108.95(13)
C5 C6 H6 125.5
C7 C6 H6 125.5
C12 C7 C8 119.54(14)
C12 C7 C6 133.38(14)
C8 C7 C6 107.08(12)
C9 C8 N3 130.81(13)
C9 C8 C7 121.76(13)
N3 C8 C7 107.37(12)
C10 C9 C8 116.04(14)
C10 C9 H9 122.0
C8 C9 H9 122.0
C9 C10 C11 124.02(15)
C9 C10 N4 117.62(14)
C11 C10 N4 118.36(14)
C12 C11 C10 119.31(14)
C12 C11 H11 120.3
C10 C11 H11 120.3
C11 C12 C7 119.29(15)
C11 C12 H12 120.4
C7 C12 H12 120.4
C16 C13 C14 124.17(13)
C16 C13 C5 117.88(13)
C14 C13 C5 117.88(12)
C15 C14 C13 125.04(16)
C15 C14 H14 117.5
C13 C14 H14 117.5
C14 C15 H15A 122.6(11)
C14 C15 H15B 120.7(11)
H15A C15 H15B 116.7(16)
C13 C16 C17 129.41(14)
C13 C16 H16 115.3
C17 C16 H16 115.3
C18 C17 C22 116.88(13)
C18 C17 C16 124.55(13)
C22 C17 C16 118.56(13)
C19 C18 C17 120.98(14)
C19 C18 H18 119.5
C17 C18 H18 119.5
C18 C19 C20 122.09(14)
C18 C19 H19 119.0
C20 C19 H19 119.0
C21 C20 C19 116.81(13)
C21 C20 C23 121.88(13)
C19 C20 C23 121.27(13)
C22 C21 C20 121.45(13)
C22 C21 H21 119.3
C20 C21 H21 119.3
C21 C22 C17 121.72(14)
C21 C22 H22 119.1
C17 C22 H22 119.1
C24 C23 C28 118.15(15)
C24 C23 C20 120.91(14)
C28 C23 C20 120.94(14)
C25 C24 C23 120.82(18)
C25 C24 H24 119.6
C23 C24 H24 119.6
C26 C25 C24 119.9(2)
C26 C25 H25 120.0
C24 C25 H25 120.0
C27 C26 C25 120.22(19)
C27 C26 H26 119.9
C25 C26 H26 119.9
C26 C27 C28 120.14(19)
C26 C27 H27 119.9
C28 C27 H27 119.9
C27 C28 C23 120.76(18)
C27 C28 H28 119.6
C23 C28 H28 119.6

loop_
_geom_bond_atom_site_label_1
_geom_bond_atom_site_label_2
_geom_bond_distance
O1 N4 1.2189(19)
O2 N4 1.2246(17)
N1 C4 1.3277(18)
N1 C1 1.336(2)
N2 C4 1.3229(18)
N2 C3 1.3333(19)
N3 C8 1.4060(17)
N3 C5 1.4084(17)
N3 C4 1.4132(17)
N4 C10 1.467(2)
C1 C2 1.367(2)
C1 H1 0.9300
C2 C3 1.360(2)
C2 H2 0.9300
C3 H3 0.9300
C5 C6 1.354(2)
C5 C13 1.474(2)
C6 C7 1.421(2)
C6 H6 0.9300
C7 C12 1.399(2)
C7 C8 1.408(2)
C8 C9 1.387(2)
C9 C10 1.377(2)
C9 H9 0.9300
C10 C11 1.386(2)
C11 C12 1.370(2)
C11 H11 0.9300
C12 H12 0.9300
C13 C16 1.346(2)
C13 C14 1.467(2)
C14 C15 1.312(2)
C14 H14 0.9300
C15 H15A 0.981(19)
C15 H15B 0.98(2)
C16 C17 1.462(2)
C16 H16 0.9300
C17 C18 1.397(2)
C17 C22 1.397(2)
C18 C19 1.373(2)
C18 H18 0.9300
C19 C20 1.394(2)
C19 H19 0.9300
C20 C21 1.391(2)
C20 C23 1.481(2)
C21 C22 1.373(2)
C21 H21 0.9300
C22 H22 0.9300
C23 C24 1.390(2)
C23 C28 1.395(2)
C24 C25 1.379(3)
C24 H24 0.9300
C25 C26 1.379(3)
C25 H25 0.9300
C26 C27 1.369(3)
C26 H26 0.9300
C27 C28 1.377(2)
C27 H27 0.9300
C28 H28 0.9300

loop_
_geom_torsion_atom_site_label_1
_geom_torsion_atom_site_label_2
_geom_torsion_atom_site_label_3
_geom_torsion_atom_site_label_4
_geom_torsion
C4 N1 C1 C2 2.3(2)
N1 C1 C2 C3 0.9(3)
C4 N2 C3 C2 1.2(2)
C1 C2 C3 N2 -2.8(3)
C3 N2 C4 N1 2.6(2)
C3 N2 C4 N3 -175.48(12)
C1 N1 C4 N2 -4.3(2)
C1 N1 C4 N3 173.82(13)
C8 N3 C4 N2 143.91(13)
C5 N3 C4 N2 -15.14(19)
C8 N3 C4 N1 -34.44(18)
C5 N3 C4 N1 166.51(13)
C8 N3 C5 C6 0.14(15)
C4 N3 C5 C6 161.93(13)
C8 N3 C5 C13 176.32(12)
C4 N3 C5 C13 -21.9(2)
N3 C5 C6 C7 -0.38(16)
C13 C5 C6 C7 -176.42(13)
C5 C6 C7 C12 -179.66(16)
C5 C6 C7 C8 0.48(16)
C5 N3 C8 C9 177.37(14)
C4 N3 C8 C9 15.2(2)
C5 N3 C8 C7 0.17(14)
C4 N3 C8 C7 -162.05(12)
C12 C7 C8 C9 2.2(2)
C6 C7 C8 C9 -177.90(13)
C12 C7 C8 N3 179.73(13)
C6 C7 C8 N3 -0.39(15)
N3 C8 C9 C10 -178.10(13)
C7 C8 C9 C10 -1.2(2)
C8 C9 C10 C11 -0.6(2)
C8 C9 C10 N4 179.76(12)
O1 N4 C10 C9 3.3(2)
O2 N4 C10 C9 -176.55(14)
O1 N4 C10 C11 -176.38(15)
O2 N4 C10 C11 3.8(2)
C9 C10 C11 C12 1.5(2)
N4 C10 C11 C12 -178.88(14)
C10 C11 C12 C7 -0.5(2)
C8 C7 C12 C11 -1.3(2)
C6 C7 C12 C11 178.86(16)
C6 C5 C13 C16 -51.5(2)
N3 C5 C13 C16 133.03(15)
C6 C5 C13 C14 125.60(16)
N3 C5 C13 C14 -49.86(19)
C16 C13 C14 C15 146.32(17)
C5 C13 C14 C15 -30.6(2)
C14 C13 C16 C17 -0.8(2)
C5 C13 C16 C17 176.15(13)
C13 C16 C17 C18 -27.6(2)
C13 C16 C17 C22 153.24(15)
C22 C17 C18 C19 -2.8(2)
C16 C17 C18 C19 178.05(14)
C17 C18 C19 C20 1.7(2)
C18 C19 C20 C21 0.1(2)
C18 C19 C20 C23 177.92(14)
C19 C20 C21 C22 -0.7(2)
C23 C20 C21 C22 -178.57(13)
C20 C21 C22 C17 -0.4(2)
C18 C17 C22 C21 2.1(2)
C16 C17 C22 C21 -178.64(13)
C21 C20 C23 C24 -142.97(16)
C19 C20 C23 C24 39.3(2)
C21 C20 C23 C28 37.8(2)
C19 C20 C23 C28 -139.96(15)
C28 C23 C24 C25 -0.2(2)
C20 C23 C24 C25 -179.50(15)
C23 C24 C25 C26 0.5(3)
C24 C25 C26 C27 0.2(3)
C25 C26 C27 C28 -1.2(3)
C26 C27 C28 C23 1.4(3)
C24 C23 C28 C27 -0.7(2)
C20 C23 C28 C27 178.56(15)
